data_4505852
loop_
_publ_author_name
'Papaefstathiou, Giannis S.'
'Tsohos, Alexandros'
'Raptopoulou, Catherine P.'
'Terzis, Aris'
'Psycharis, Vassilis'
'Gatteschi, Dante'
'Perlepes, Spyros P.'

_publ_section_title
;
 Crystal Engineering:&#x2009; Stacking Interactions Control the Crystal
 Structures of Benzothiadiazole (btd) and Its Complexes with Copper(II)
 and Copper(I) Chlorides
;
_journal_issue 3
_journal_name_full 'Crystal Growth &amp; Design'
_journal_page_first 191
_journal_paper_doi 10.1021/cg010284e
_journal_volume 1
_journal_year 2001
_chemical_formula_sum 'C6 H4 Cl Cu N2 S'
_chemical_formula_weight 235.16
_chemical_name_systematic
; 
 ? 
;
_space_group_IT_number 46
_symmetry_cell_setting orthorhombic
_symmetry_space_group_name_Hall 'I 2 -2b'
_symmetry_space_group_name_H-M 'I b m 2'
_atom_sites_solution_hydrogens geom
_atom_sites_solution_primary direct
_atom_sites_solution_secondary difmap
_audit_creation_method SHELXL
_cell_angle_alpha 90.00
_cell_angle_beta 90.00
_cell_angle_gamma 90.00
_cell_formula_units_Z 4
_cell_length_a 3.840(2)
_cell_length_b 12.229(5)
_cell_length_c 15.724(6)
_cell_measurement_reflns_used 25
_cell_measurement_temperature 298
_cell_measurement_theta_max 11.5
_cell_measurement_theta_min 5.2
_cell_volume 738.4(6)
_computing_cell_refinement 'Program LEAST (UCLA Crystallographic package, C.E.Strouse 1994)'
_computing_data_collection 'Program COLLECT (UCLA Crystallographic package, C.E.Strouse 1994)'
_computing_data_reduction 'Program REDUCE (UCLA Crystallographic package, C.E.Strouse 1994)'
_computing_molecular_graphics ORTEP
_computing_structure_refinement 'SHELXL-93 (Sheldrick, 1993)'
_computing_structure_solution 'SHELXS-86 (Sheldrick, 1990)'
_diffrn_ambient_temperature 298
_diffrn_measurement_device 'Crystal Logic Dual Goniometer'
_diffrn_measurement_method 'theta-2theta scans'
_diffrn_radiation_monochromator graphite
_diffrn_radiation_source 'fine-focus sealed tube'
_diffrn_radiation_type MoK\a
_diffrn_radiation_wavelength 0.71073
_diffrn_reflns_av_R_equivalents 0.0000
_diffrn_reflns_av_sigmaI/netI 0.0459
_diffrn_reflns_limit_h_max 0
_diffrn_reflns_limit_h_min -4
_diffrn_reflns_limit_k_max 15
_diffrn_reflns_limit_k_min 0
_diffrn_reflns_limit_l_max 20
_diffrn_reflns_limit_l_min -20
_diffrn_reflns_number 842
_diffrn_reflns_theta_max 26.99
_diffrn_reflns_theta_min 2.59
_diffrn_standards_decay_% 2.7
_diffrn_standards_interval_count 97
_diffrn_standards_number 3
_exptl_absorpt_coefficient_mu 3.522
_exptl_absorpt_correction_T_max 0.916
_exptl_absorpt_correction_T_min 0.600
_exptl_absorpt_correction_type integration
_exptl_crystal_colour red
_exptl_crystal_density_diffrn 2.116
_exptl_crystal_density_meas 2.08
_exptl_crystal_density_method 'flaoting method'
_exptl_crystal_description parallelipiped
_exptl_crystal_F_000 464
_exptl_crystal_size_max 0.60
_exptl_crystal_size_mid 0.50
_exptl_crystal_size_min 0.10
_refine_diff_density_max 0.199
_refine_diff_density_min -0.235
_refine_diff_density_rms 0.050
_refine_ls_abs_structure_details 'Flack H D (1983), Acta Cryst. A39, 876-881'
_refine_ls_abs_structure_Flack 0.00(2)
_refine_ls_extinction_method none
_refine_ls_goodness_of_fit_all 1.088
_refine_ls_goodness_of_fit_obs 1.101
_refine_ls_matrix_type full
_refine_ls_number_parameters 61
_refine_ls_number_reflns 842
_refine_ls_number_restraints 1
_refine_ls_restrained_S_all 1.088
_refine_ls_restrained_S_obs 1.101
_refine_ls_R_factor_all 0.0271
_refine_ls_R_factor_obs 0.0238
_refine_ls_shift/esd_max 0.000
_refine_ls_shift/esd_mean 0.000
_refine_ls_structure_factor_coef Fsqd
_refine_ls_weighting_details 'w=1/[\s^2^(Fo^2^)+(0.0000P)^2^+0.0145P] where P=(Fo^2^+2Fc^2^)/3'
_refine_ls_weighting_scheme calc
_refine_ls_wR_factor_all 0.0663
_refine_ls_wR_factor_obs 0.0638
_reflns_number_observed 768
_reflns_number_total 842
_reflns_observed_criterion >2sigma(I)
_cod_data_source_file cg010284e_s2.cif
_cod_data_source_block shel93
_cod_depositor_comments
;
The following automatic conversions were performed:

'_refine_ls_weighting_scheme' value 'calc
w=1/[\s^2^(Fo^2^)+(0.0000P)^2^+0.0145P] where P=(Fo^2^+2Fc^2^)/3' was
changed to 'calc'. New tag '_refine_ls_weighting_details' was
created. The value of the new tag was set to
'w=1/[\s^2^(Fo^2^)+(0.0000P)^2^+0.0145P] where P=(Fo^2^+2Fc^2^)/3'.

Automatic conversion script
Id: cif_fix_values 3143 2015-03-26 13:38:13Z robertas 
;
_cod_original_cell_volume 738.3(5)
_cod_original_sg_symbol_H-M Ibm2
_cod_database_code 4505852

loop_
_symmetry_equiv_pos_as_xyz
'x, y, z'
'-x, -y, z'
'-x, y+1/2, z'
'x, -y+1/2, z'
'x+1/2, y+1/2, z+1/2'
'-x+1/2, -y+1/2, z+1/2'
'-x+1/2, y+1, z+1/2'
'x+1/2, -y+1, z+1/2'

loop_
_atom_site_aniso_label
_atom_site_aniso_U_11
_atom_site_aniso_U_22
_atom_site_aniso_U_33
_atom_site_aniso_U_23
_atom_site_aniso_U_13
_atom_site_aniso_U_12
Cu 0.0799(4) 0.0251(3) 0.0426(3) 0.000 0.000 0.0019(2)
Cl 0.0602(7) 0.0598(8) 0.0332(5) 0.000 0.000 -0.0075(6)
S 0.0440(5) 0.0274(4) 0.0273(4) 0.000 0.0026(6) 0.000
N 0.0498(14) 0.0252(10) 0.0328(11) -0.0023(10) 0.0017(10) -0.0016(9)
C1 0.0376(13) 0.0223(13) 0.0316(12) -0.0008(11) -0.0015(11) -0.0003(13)
C2 0.064(2) 0.0286(14) 0.044(2) 0.0064(14) 0.006(2) -0.0069(15)
C3 0.053(2) 0.055(2) 0.0318(14) 0.0083(14) 0.0034(13) -0.008(2)

loop_
_atom_site_label
_atom_site_type_symbol
_atom_site_fract_x
_atom_site_fract_y
_atom_site_fract_z
_atom_site_U_iso_or_equiv
_atom_site_thermal_displace_type
_atom_site_occupancy
_atom_site_calc_flag
_atom_site_refinement_flags
Cu Cu 0.0000 0.5000 0.68939(2) 0.0492(2) Uani 1 d S
Cl Cl 0.0000 0.5000 0.10078(7) 0.0511(3) Uani 1 d S
S S 0.1378(3) 0.7500 0.68406(8) 0.0329(2) Uani 1 d S
N N 0.0150(7) 0.6488(2) 0.7446(2) 0.0359(5) Uani 1 d .
C1 C -0.1259(8) 0.6914(2) 0.8158(2) 0.0305(6) Uani 1 d .
C2 C -0.2617(10) 0.6341(3) 0.8865(2) 0.0454(8) Uani 1 d .
C3 C -0.3927(10) 0.6926(3) 0.9522(2) 0.0465(8) Uani 1 d .
H2 H -0.2380(113) 0.5510(37) 0.8855(26) 0.061(11) Uiso 1 d .
H3 H -0.4824(112) 0.6612(48) 0.9974(31) 0.062(14) Uiso 1 d .

loop_
_atom_type_symbol
_atom_type_description
_atom_type_scat_dispersion_real
_atom_type_scat_dispersion_imag
_atom_type_scat_source
C C 0.0033 0.0016 'International Tables Vol C Tables 4.2.6.8 and 6.1.1.4'
H H 0.0000 0.0000 'International Tables Vol C Tables 4.2.6.8 and 6.1.1.4'
N N 0.0061 0.0033 'International Tables Vol C Tables 4.2.6.8 and 6.1.1.4'
S S 0.1246 0.1234 'International Tables Vol C Tables 4.2.6.8 and 6.1.1.4'
Cl Cl 0.1484 0.1585 'International Tables Vol C Tables 4.2.6.8 and 6.1.1.4'
Cu Cu 0.3201 1.2651 'International Tables Vol C Tables 4.2.6.8 and 6.1.1.4'

loop_
_geom_angle_atom_site_label_1
_geom_angle_atom_site_label_2
_geom_angle_atom_site_label_3
_geom_angle
_geom_angle_site_symmetry_1
_geom_angle_site_symmetry_3
N Cu N 129.0(2) . 2_565
N Cu Cl 106.02(8) . 7_445
N Cu Cl 103.29(7) 2_565 7_445
N Cu Cl 103.29(7) . 7_545
N Cu Cl 106.02(8) 2_565 7_545
Cl Cu Cl 108.06(6) 7_445 7_545
Cu Cl Cu 108.05(6) 7_444 7_544
N S N 98.7(2) . 4_565
C1 N S 107.9(2) . .
C1 N Cu 134.0(2) . .
S N Cu 116.18(14) . .
N C1 C2 127.5(3) . .
N C1 C1 112.8(2) . 4_565
C2 C1 C1 119.7(2) . 4_565
C3 C2 C1 118.4(3) . .
C2 C3 C3 121.9(2) . 4_565

loop_
_geom_bond_atom_site_label_1
_geom_bond_atom_site_label_2
_geom_bond_distance
_geom_bond_site_symmetry_2
Cu N 2.017(3) .
Cu N 2.017(3) 2_565
Cu Cl 2.3721(10) 7_445
Cu Cl 2.3722(10) 7_545
Cl Cu 2.3722(10) 7_444
Cl Cu 2.3722(10) 7_544
S N 1.631(3) .
S N 1.631(3) 4_565
N C1 1.348(4) .
C1 C2 1.414(4) .
C1 C1 1.432(5) 4_565
C2 C3 1.353(5) .
C3 C3 1.404(8) 4_565
